data_7006244
loop_
_publ_author_name
'Huang, Chi-An'
'Chen, Chi-Tien'

_publ_section_title
;
 Lithium complexes supported by amine bis-phenolate ligands as
 efficient catalysts for ring-opening polymerization of L-lactide.
;
_journal_issue 47
_journal_name_full 'Dalton transactions (Cambridge, England : 2003)'
_journal_page_first 5561
_journal_page_last 5566
_journal_paper_doi 10.1039/b711100b
_journal_year 2007
_chemical_formula_sum 'C39.5 H66.4 Li2 N O3'
_chemical_formula_weight 617.22
_chemical_name_systematic
;
?
;
_space_group_IT_number 15
_symmetry_cell_setting monoclinic
_symmetry_space_group_name_Hall '-C 2yc'
_symmetry_space_group_name_H-M 'C 1 2/c 1'
_atom_sites_solution_hydrogens geom
_atom_sites_solution_primary direct
_atom_sites_solution_secondary difmap
_audit_creation_method SHELXL-97
_cell_angle_alpha 90.00
_cell_angle_beta 129.874(2)
_cell_angle_gamma 90.00
_cell_formula_units_Z 8
_cell_length_a 31.642(3)
_cell_length_b 17.4448(18)
_cell_length_c 20.959(2)
_cell_measurement_reflns_used 5730
_cell_measurement_temperature 293(2)
_cell_measurement_theta_max 25.488
_cell_measurement_theta_min 2.243
_cell_volume 8878.8(15)
_computing_cell_refinement 'Bruker SMART'
_computing_data_collection 'Bruker SMART'
_computing_data_reduction 'Bruker SHELXTL'
_computing_molecular_graphics 'Bruker SHELXTL'
_computing_publication_material 'Bruker SHELXTL'
_computing_structure_refinement 'SHELXL-97 (Sheldrick, 1997)'
_computing_structure_solution 'SHELXS-97 (Sheldrick, 1990)'
_diffrn_ambient_temperature 293(2)
_diffrn_measured_fraction_theta_full 0.996
_diffrn_measured_fraction_theta_max 0.996
_diffrn_measurement_device_type 'CCD area detector'
_diffrn_measurement_method 'phi and omega scans'
_diffrn_radiation_monochromator graphite
_diffrn_radiation_source 'fine-focus sealed tube'
_diffrn_radiation_type MoK\a
_diffrn_radiation_wavelength 0.71073
_diffrn_reflns_av_R_equivalents 0.0338
_diffrn_reflns_av_sigmaI/netI 0.0250
_diffrn_reflns_limit_h_max 38
_diffrn_reflns_limit_h_min -38
_diffrn_reflns_limit_k_max 21
_diffrn_reflns_limit_k_min -18
_diffrn_reflns_limit_l_max 25
_diffrn_reflns_limit_l_min -25
_diffrn_reflns_number 49632
_diffrn_reflns_theta_full 26.01
_diffrn_reflns_theta_max 26.01
_diffrn_reflns_theta_min 2.28
_exptl_absorpt_coefficient_mu 0.056
_exptl_absorpt_correction_T_max 1.000
_exptl_absorpt_correction_T_min 0.897
_exptl_absorpt_correction_type SADABS
_exptl_crystal_colour colorless
_exptl_crystal_density_diffrn 0.923
_exptl_crystal_density_method 'not measured'
_exptl_crystal_description parallelepiped
_exptl_crystal_F_000 2723
_exptl_crystal_size_max 0.20
_exptl_crystal_size_mid 0.17
_exptl_crystal_size_min 0.15
_refine_diff_density_max 0.300
_refine_diff_density_min -0.209
_refine_diff_density_rms 0.044
_refine_ls_extinction_method none
_refine_ls_goodness_of_fit_ref 1.192
_refine_ls_hydrogen_treatment mixed
_refine_ls_matrix_type full
_refine_ls_number_parameters 424
_refine_ls_number_reflns 8704
_refine_ls_number_restraints 0
_refine_ls_restrained_S_all 1.192
_refine_ls_R_factor_all 0.1124
_refine_ls_R_factor_gt 0.0672
_refine_ls_shift/su_max 0.000
_refine_ls_shift/su_mean 0.000
_refine_ls_structure_factor_coef Fsqd
_refine_ls_weighting_details 'calc w=1/[\s^2^(Fo^2^)+(0.1300P)^2^+0.0000P] where P=(Fo^2^+2Fc^2^)/3'
_refine_ls_weighting_scheme calc
_refine_ls_wR_factor_gt 0.2022
_refine_ls_wR_factor_ref 0.2422
_reflns_number_gt 5075
_reflns_number_total 8704
_reflns_threshold_expression >2sigma(I)
_cod_data_source_file b711100b.txt
_cod_data_source_block compound_3E0.5_C6H14E0.7C5H12
_cod_depositor_comments
;
The following automatic conversions were performed:
'_symmetry_cell_setting' value 'Monoclinic' changed to 'monoclinic'
according to '/home/saulius/struct/CIF-dictionaries/cif_core.dic'
dictionary named 'cif_core.dic' version 2.4.1 from 2010-06-29.

Automatic conversion script
Id: cif_fix_enum 1527 2010-12-29 10:47:43Z saulius 
;
_cod_original_cell_volume 8878.7(16)
_cod_original_sg_symbol_H-M C2/c
_cod_original_formula_sum 'C39.50 H66.40 Li2 N O3'
_cod_database_code 7006244

loop_
_symmetry_equiv_pos_as_xyz
'x, y, z'
'-x, y, -z+1/2'
'x+1/2, y+1/2, z'
'-x+1/2, y+1/2, -z+1/2'
'-x, -y, -z'
'x, -y, z-1/2'
'-x+1/2, -y+1/2, -z'
'x+1/2, -y+1/2, z-1/2'

loop_
_atom_site_label
_atom_site_type_symbol
_atom_site_fract_x
_atom_site_fract_y
_atom_site_fract_z
_atom_site_U_iso_or_equiv
_atom_site_adp_type
_atom_site_occupancy
_atom_site_symmetry_multiplicity
_atom_site_calc_flag
_atom_site_refinement_flags
_atom_site_disorder_assembly
_atom_site_disorder_group
Li1 Li 0.11612(13) 0.26969(19) 0.3712(2) 0.0602(8) Uani 1 1 d . . .
Li2 Li 0.03019(14) 0.3026(2) 0.2338(2) 0.0692(9) Uani 1 1 d . . .
N N 0.10870(6) 0.16367(9) 0.39950(10) 0.0562(4) Uani 1 1 d . . .
O1 O 0.04735(5) 0.31434(7) 0.34007(8) 0.0570(4) Uani 1 1 d . . .
O2 O 0.08902(6) 0.25343(8) 0.26128(9) 0.0618(4) Uani 1 1 d . . .
O3 O 0.18990(6) 0.27131(9) 0.48259(10) 0.0777(5) Uani 1 1 d . . .
C1 C 0.06212(7) 0.31282(11) 0.41690(12) 0.0551(5) Uani 1 1 d . . .
C2 C 0.06679(8) 0.37991(12) 0.45846(13) 0.0617(5) Uani 1 1 d . . .
C3 C 0.08099(9) 0.37143(14) 0.53641(14) 0.0704(6) Uani 1 1 d . . .
H3A H 0.0843 0.4156 0.5641 0.085 Uiso 1 1 calc R . .
C4 C 0.09052(10) 0.30168(15) 0.57520(14) 0.0726(6) Uani 1 1 d . . .
C5 C 0.08590(9) 0.23721(14) 0.53268(14) 0.0689(6) Uani 1 1 d . . .
H5A H 0.0920 0.1893 0.5568 0.083 Uiso 1 1 calc R . .
C6 C 0.07253(8) 0.24131(12) 0.45561(13) 0.0602(5) Uani 1 1 d . . .
C7 C 0.06790(9) 0.16851(12) 0.41173(14) 0.0636(5) Uani 1 1 d . . .
H7A H 0.0724 0.1246 0.4440 0.076 Uiso 1 1 calc R . .
H7B H 0.0313 0.1658 0.3580 0.076 Uiso 1 1 calc R . .
C8 C 0.08967(9) 0.11362(11) 0.32819(13) 0.0601(5) Uani 1 1 d . . .
H8A H 0.0509 0.1233 0.2831 0.072 Uiso 1 1 calc R . .
H8B H 0.0934 0.0605 0.3449 0.072 Uiso 1 1 calc R . .
C9 C 0.12086(8) 0.12533(11) 0.29651(12) 0.0563(5) Uani 1 1 d . . .
C10 C 0.15082(9) 0.06548(11) 0.29899(13) 0.0619(5) Uani 1 1 d . . .
H10A H 0.1533 0.0194 0.3235 0.074 Uiso 1 1 calc R . .
C11 C 0.17724(9) 0.07232(12) 0.26603(14) 0.0650(5) Uani 1 1 d . . .
C12 C 0.17074(9) 0.14185(13) 0.22855(14) 0.0673(6) Uani 1 1 d . . .
H12A H 0.1874 0.1473 0.2050 0.081 Uiso 1 1 calc R . .
C13 C 0.14135(8) 0.20389(12) 0.22354(13) 0.0610(5) Uani 1 1 d . . .
C14 C 0.11635(7) 0.19632(11) 0.26025(12) 0.0545(5) Uani 1 1 d . . .
C15 C 0.16410(9) 0.14167(14) 0.47444(14) 0.0741(6) Uani 1 1 d . . .
H15A H 0.1842 0.1198 0.4582 0.089 Uiso 1 1 calc R . .
H15B H 0.1610 0.1026 0.5042 0.089 Uiso 1 1 calc R . .
C16 C 0.19584(10) 0.20891(17) 0.53135(15) 0.0839(7) Uani 1 1 d . . .
H16A H 0.1817 0.2229 0.5594 0.101 Uiso 1 1 calc R . .
H16B H 0.2344 0.1956 0.5731 0.101 Uiso 1 1 calc R . .
C17 C 0.21765(12) 0.33789(19) 0.5328(2) 0.1205(12) Uani 1 1 d . . .
H17A H 0.2528 0.3234 0.5839 0.181 Uiso 1 1 calc R . .
H17B H 0.1959 0.3614 0.5446 0.181 Uiso 1 1 calc R . .
H17C H 0.2229 0.3736 0.5035 0.181 Uiso 1 1 calc R . .
C18 C 0.10546(12) 0.29548(17) 0.66029(16) 0.0900(8) Uani 1 1 d . . .
C19 C 0.16542(17) 0.2667(2) 0.7238(2) 0.1406(14) Uani 1 1 d . . .
H19A H 0.1683 0.2169 0.7075 0.211 Uiso 1 1 calc R . .
H19B H 0.1756 0.2636 0.7779 0.211 Uiso 1 1 calc R . .
H19C H 0.1896 0.3017 0.7256 0.211 Uiso 1 1 calc R . .
C20 C 0.0674(3) 0.2396(4) 0.6553(3) 0.223(3) Uani 1 1 d . . .
H20A H 0.0691 0.1912 0.6352 0.335 Uiso 1 1 calc R . .
H20B H 0.0304 0.2589 0.6180 0.335 Uiso 1 1 calc R . .
H20C H 0.0784 0.2328 0.7096 0.335 Uiso 1 1 calc R . .
C21 C 0.1053(2) 0.3729(2) 0.6937(2) 0.1535(17) Uani 1 1 d . . .
H21A H 0.1149 0.3661 0.7471 0.230 Uiso 1 1 calc R . .
H21B H 0.0693 0.3953 0.6559 0.230 Uiso 1 1 calc R . .
H21C H 0.1317 0.4062 0.6992 0.230 Uiso 1 1 calc R . .
C22 C 0.05539(10) 0.45970(13) 0.41931(15) 0.0716(6) Uani 1 1 d . . .
C23 C 0.06354(14) 0.52390(16) 0.4769(2) 0.1075(10) Uani 1 1 d . . .
H23A H 0.1007 0.5225 0.5286 0.161 Uiso 1 1 calc R . .
H23B H 0.0384 0.5165 0.4874 0.161 Uiso 1 1 calc R . .
H23C H 0.0567 0.5727 0.4507 0.161 Uiso 1 1 calc R . .
C24 C 0.09495(11) 0.47673(15) 0.40246(17) 0.0881(7) Uani 1 1 d . . .
H24A H 0.0912 0.4379 0.3666 0.132 Uiso 1 1 calc R . .
H24B H 0.1321 0.4770 0.4540 0.132 Uiso 1 1 calc R . .
H24C H 0.0864 0.5259 0.3762 0.132 Uiso 1 1 calc R . .
C25 C -0.00429(11) 0.46519(15) 0.33860(17) 0.0857(7) Uani 1 1 d . . .
H25A H -0.0112 0.4257 0.3010 0.129 Uiso 1 1 calc R . .
H25B H -0.0104 0.5145 0.3136 0.129 Uiso 1 1 calc R . .
H25C H -0.0287 0.4588 0.3506 0.129 Uiso 1 1 calc R . .
C26 C 0.20993(10) 0.00659(14) 0.26703(16) 0.0784(7) Uani 1 1 d . . .
C27 C 0.26487(14) 0.0343(2) 0.2948(3) 0.1417(15) Uani 1 1 d . . .
H27A H 0.2862 0.0553 0.3498 0.213 Uiso 1 1 calc R . .
H27B H 0.2588 0.0730 0.2572 0.213 Uiso 1 1 calc R . .
H27C H 0.2844 -0.0080 0.2950 0.213 Uiso 1 1 calc R . .
C28 C 0.22112(19) -0.0580(2) 0.3252(3) 0.1447(15) Uani 1 1 d . . .
H28A H 0.2422 -0.0386 0.3808 0.217 Uiso 1 1 calc R . .
H28B H 0.2414 -0.0980 0.3240 0.217 Uiso 1 1 calc R . .
H28C H 0.1868 -0.0781 0.3073 0.217 Uiso 1 1 calc R . .
C29 C 0.17734(15) -0.0277(2) 0.1809(2) 0.1256(12) Uani 1 1 d . . .
H29A H 0.1980 -0.0688 0.1820 0.188 Uiso 1 1 calc R . .
H29B H 0.1705 0.0110 0.1427 0.188 Uiso 1 1 calc R . .
H29C H 0.1429 -0.0470 0.1634 0.188 Uiso 1 1 calc R . .
C30 C 0.13370(10) 0.27787(14) 0.17689(16) 0.0749(6) Uani 1 1 d . . .
C31 C 0.16400(15) 0.2743(2) 0.1417(2) 0.1179(12) Uani 1 1 d . . .
H31A H 0.2027 0.2674 0.1864 0.177 Uiso 1 1 calc R . .
H31B H 0.1581 0.3213 0.1131 0.177 Uiso 1 1 calc R . .
H31C H 0.1501 0.2322 0.1036 0.177 Uiso 1 1 calc R . .
C32 C 0.07243(12) 0.28881(18) 0.10257(17) 0.0956(8) Uani 1 1 d . . .
H32A H 0.0520 0.2922 0.1219 0.143 Uiso 1 1 calc R . .
H32B H 0.0594 0.2460 0.0655 0.143 Uiso 1 1 calc R . .
H32C H 0.0675 0.3351 0.0738 0.143 Uiso 1 1 calc R . .
C33 C 0.15565(13) 0.34804(16) 0.23433(19) 0.0998(9) Uani 1 1 d . . .
H33A H 0.1374 0.3519 0.2572 0.150 Uiso 1 1 calc R . .
H33B H 0.1486 0.3935 0.2031 0.150 Uiso 1 1 calc R . .
H33C H 0.1946 0.3426 0.2786 0.150 Uiso 1 1 calc R . .
C34 C 0.0059(6) 0.0405(9) 0.6459(10) 0.60(3) Uani 1 1 d . . .
H34A H -0.0101 0.0790 0.6575 0.895 Uiso 1 1 calc R . .
H34B H 0.0449 0.0487 0.6806 0.895 Uiso 1 1 calc R . .
H34C H -0.0011 -0.0093 0.6569 0.895 Uiso 1 1 calc R . .
C35 C -0.0222(8) 0.0460(8) 0.546(2) 0.57(3) Uani 1 1 d . . .
H35A H -0.0618 0.0389 0.5104 0.678 Uiso 1 1 calc R . .
H35B H -0.0152 0.0961 0.5343 0.678 Uiso 1 1 calc R . .
C36 C 0.0003(10) -0.0100(19) 0.5292(15) 0.52(2) Uani 1 1 d . . .
H36A H 0.0380 -0.0197 0.5788 0.622 Uiso 1 1 calc R . .
H36B H -0.0204 -0.0572 0.5142 0.622 Uiso 1 1 calc R . .
C37 C 0.1001(9) -0.2691(12) 0.3891(10) 0.392(12) Uani 0.70 1 d P . .
H37A H 0.0635 -0.2496 0.3478 0.587 Uiso 0.70 1 calc PR . .
H37B H 0.1018 -0.2976 0.4299 0.587 Uiso 0.70 1 calc PR . .
H37C H 0.1095 -0.3021 0.3632 0.587 Uiso 0.70 1 calc PR . .
C38 C 0.1447(15) -0.1960(11) 0.435(2) 0.374(15) Uani 0.70 1 d P . .
H38A H 0.1341 -0.1782 0.3830 0.449 Uiso 0.70 1 calc PR . .
H38B H 0.1208 -0.1668 0.4403 0.449 Uiso 0.70 1 calc PR . .
C39 C 0.1927(9) -0.133(2) 0.4870(9) 0.38(2) Uani 0.70 1 d P . .
H39A H 0.2073 -0.1436 0.4588 0.451 Uiso 0.70 1 calc PR . .
H39B H 0.1685 -0.0901 0.4567 0.451 Uiso 0.70 1 calc PR . .
C40 C 0.2335(11) -0.0929(11) 0.5441(13) 0.359(14) Uani 0.70 1 d P . .
H40A H 0.2612 -0.1323 0.5647 0.431 Uiso 0.70 1 calc PR . .
H40B H 0.2258 -0.0954 0.5819 0.431 Uiso 0.70 1 calc PR . .
C41 C 0.2712(5) -0.0302(8) 0.5841(9) 0.260(6) Uani 0.70 1 d P . .
H41A H 0.2572 0.0120 0.5461 0.390 Uiso 0.70 1 calc PR . .
H41B H 0.3062 -0.0457 0.6014 0.390 Uiso 0.70 1 calc PR . .
H41C H 0.2753 -0.0148 0.6319 0.390 Uiso 0.70 1 calc PR . .

loop_
_atom_site_aniso_label
_atom_site_aniso_U_11
_atom_site_aniso_U_22
_atom_site_aniso_U_33
_atom_site_aniso_U_23
_atom_site_aniso_U_13
_atom_site_aniso_U_12
Li1 0.0519(18) 0.0589(19) 0.067(2) 0.0002(16) 0.0371(17) 0.0013(14)
Li2 0.0561(19) 0.082(2) 0.069(2) 0.0081(19) 0.0399(18) 0.0133(17)
N 0.0536(9) 0.0562(10) 0.0570(9) -0.0006(7) 0.0347(8) 0.0032(7)
O1 0.0521(7) 0.0590(8) 0.0565(8) -0.0039(6) 0.0333(6) 0.0013(6)
O2 0.0608(8) 0.0613(8) 0.0702(9) 0.0073(7) 0.0452(8) 0.0123(6)
O3 0.0531(9) 0.0821(11) 0.0797(10) -0.0181(9) 0.0342(8) -0.0051(7)
C1 0.0441(10) 0.0638(12) 0.0561(11) -0.0052(10) 0.0315(9) 0.0010(9)
C2 0.0523(11) 0.0640(13) 0.0639(12) -0.0091(10) 0.0350(10) 0.0012(9)
C3 0.0655(13) 0.0763(15) 0.0671(13) -0.0142(12) 0.0413(12) 0.0042(11)
C4 0.0683(14) 0.0861(17) 0.0656(13) -0.0002(12) 0.0440(12) 0.0137(12)
C5 0.0726(14) 0.0732(14) 0.0714(14) 0.0037(11) 0.0509(12) 0.0088(11)
C6 0.0568(12) 0.0635(13) 0.0645(12) -0.0033(10) 0.0408(10) 0.0023(9)
C7 0.0716(13) 0.0578(12) 0.0739(13) -0.0018(10) 0.0524(12) -0.0033(10)
C8 0.0639(12) 0.0538(11) 0.0700(13) -0.0033(10) 0.0463(11) -0.0032(9)
C9 0.0534(11) 0.0559(12) 0.0609(11) -0.0049(9) 0.0372(10) -0.0021(9)
C10 0.0651(12) 0.0517(11) 0.0690(12) -0.0057(10) 0.0430(11) -0.0008(9)
C11 0.0603(12) 0.0656(13) 0.0719(13) -0.0077(11) 0.0437(11) 0.0027(10)
C12 0.0612(12) 0.0783(15) 0.0759(14) -0.0013(12) 0.0503(12) 0.0031(11)
C13 0.0538(11) 0.0665(13) 0.0652(12) 0.0001(10) 0.0394(10) 0.0000(9)
C14 0.0459(10) 0.0571(11) 0.0571(11) -0.0037(9) 0.0314(9) -0.0001(8)
C15 0.0680(14) 0.0775(15) 0.0647(13) 0.0071(12) 0.0370(12) 0.0135(11)
C16 0.0633(14) 0.107(2) 0.0639(14) -0.0025(14) 0.0328(12) 0.0113(13)
C17 0.0711(17) 0.109(2) 0.133(3) -0.054(2) 0.0430(18) -0.0256(16)
C18 0.101(2) 0.108(2) 0.0718(15) 0.0001(14) 0.0604(16) 0.0149(16)
C19 0.151(3) 0.163(3) 0.078(2) 0.010(2) 0.060(2) 0.039(3)
C20 0.270(7) 0.342(8) 0.145(4) -0.085(4) 0.173(5) -0.157(6)
C21 0.215(4) 0.167(4) 0.098(2) 0.007(2) 0.110(3) 0.064(3)
C22 0.0741(14) 0.0601(13) 0.0788(14) -0.0087(11) 0.0481(13) 0.0040(10)
C23 0.140(3) 0.0681(16) 0.117(2) -0.0175(15) 0.083(2) 0.0070(16)
C24 0.0867(17) 0.0725(16) 0.1047(19) -0.0071(14) 0.0612(16) -0.0095(12)
C25 0.0815(16) 0.0723(15) 0.0961(17) 0.0088(13) 0.0536(15) 0.0198(12)
C26 0.0797(15) 0.0700(15) 0.0965(17) -0.0073(13) 0.0616(14) 0.0094(12)
C27 0.095(2) 0.113(2) 0.222(4) -0.038(3) 0.103(3) 0.0097(18)
C28 0.195(4) 0.117(3) 0.166(3) 0.041(3) 0.136(3) 0.081(3)
C29 0.134(3) 0.118(2) 0.122(2) -0.037(2) 0.081(2) 0.013(2)
C30 0.0717(15) 0.0788(15) 0.0883(16) 0.0167(13) 0.0578(14) 0.0070(12)
C31 0.137(3) 0.119(2) 0.163(3) 0.045(2) 0.126(3) 0.026(2)
C32 0.0881(18) 0.110(2) 0.0875(18) 0.0307(16) 0.0555(16) 0.0163(15)
C33 0.103(2) 0.0783(17) 0.115(2) 0.0099(16) 0.0687(18) -0.0119(15)
C34 0.182(9) 0.49(2) 0.57(3) 0.38(3) -0.007(14) -0.093(12)
C35 0.221(13) 0.202(9) 0.79(6) 0.008(19) 0.10(2) -0.078(9)
C36 0.39(3) 0.61(5) 0.59(5) 0.23(4) 0.33(3) -0.08(3)
C37 0.72(4) 0.295(18) 0.38(2) 0.007(16) 0.45(3) 0.01(2)
C38 0.67(5) 0.234(16) 0.50(4) 0.041(19) 0.50(4) 0.01(2)
C39 0.29(2) 0.66(6) 0.164(11) 0.08(2) 0.139(13) 0.14(3)
C40 0.55(4) 0.246(16) 0.29(2) 0.063(18) 0.27(3) -0.02(2)
C41 0.253(12) 0.241(11) 0.294(14) 0.130(12) 0.178(11) 0.099(10)

loop_
_atom_type_symbol
_atom_type_description
_atom_type_scat_dispersion_real
_atom_type_scat_dispersion_imag
_atom_type_scat_source
C C 0.0033 0.0016 'International Tables Vol C Tables 4.2.6.8 and 6.1.1.4'
H H 0.0000 0.0000 'International Tables Vol C Tables 4.2.6.8 and 6.1.1.4'
Li Li -0.0003 0.0001 'International Tables Vol C Tables 4.2.6.8 and 6.1.1.4'
N N 0.0061 0.0033 'International Tables Vol C Tables 4.2.6.8 and 6.1.1.4'
O O 0.0106 0.0060 'International Tables Vol C Tables 4.2.6.8 and 6.1.1.4'

loop_
_geom_angle_atom_site_label_1
_geom_angle_atom_site_label_2
_geom_angle_atom_site_label_3
_geom_angle
_geom_angle_site_symmetry_1
_geom_angle_site_symmetry_3
_geom_angle_publ_flag
O2 Li1 O3 135.15(19) . . ?
O2 Li1 O1 96.48(16) . . ?
O3 Li1 O1 126.67(19) . . ?
O2 Li1 N 100.05(17) . . ?
O3 Li1 N 86.41(15) . . ?
O1 Li1 N 98.49(16) . . ?
O2 Li1 Li2 46.23(12) . . ?
O3 Li1 Li2 165.2(2) . . ?
O1 Li1 Li2 50.52(12) . . ?
N Li1 Li2 108.23(17) . . ?
O2 Li1 C1 127.66(16) . . ?
O3 Li1 C1 96.91(15) . . ?
O1 Li1 C1 31.90(8) . . ?
N Li1 C1 85.82(14) . . ?
Li2 Li1 C1 82.30(13) . . ?
O2 Li1 C14 28.03(8) . . ?
O3 Li1 C14 112.11(15) . . ?
O1 Li1 C14 121.21(16) . . ?
N Li1 C14 83.17(13) . . ?
Li2 Li1 C14 72.98(13) . . ?
C1 Li1 C14 148.09(15) . . ?
O2 Li1 C15 114.89(16) . . ?
O3 Li1 C15 56.75(11) . . ?
O1 Li1 C15 120.40(16) . . ?
N Li1 C15 30.48(8) . . ?
Li2 Li1 C15 138.06(17) . . ?
C1 Li1 C15 96.17(13) . . ?
C14 Li1 C15 89.30(12) . . ?
O2 Li2 O1 148.9(2) . 2 ?
O2 Li2 O1 102.44(18) . . ?
O1 Li2 O1 100.95(17) 2 . ?
O2 Li2 Li2 140.0(2) . 2 ?
O1 Li2 Li2 51.92(14) 2 2 ?
O1 Li2 Li2 50.37(14) . 2 ?
O2 Li2 Li1 50.35(13) . . ?
O1 Li2 Li1 150.2(2) 2 . ?
O1 Li2 Li1 52.40(12) . . ?
Li2 Li2 Li1 98.8(2) 2 . ?
O2 Li2 C1 123.81(19) . 2 ?
O1 Li2 C1 30.55(8) 2 2 ?
O1 Li2 C1 131.37(17) . 2 ?
Li2 Li2 C1 82.26(18) 2 2 ?
Li1 Li2 C1 170.3(2) . 2 ?
C15 N C7 114.07(17) . . ?
C15 N C8 111.02(16) . . ?
C7 N C8 111.98(15) . . ?
C15 N Li1 105.79(17) . . ?
C7 N Li1 106.35(15) . . ?
C8 N Li1 107.09(15) . . ?
C1 O1 Li2 104.34(15) . 2 ?
C1 O1 Li2 172.27(17) . . ?
Li2 O1 Li2 77.71(17) 2 . ?
C1 O1 Li1 97.53(15) . . ?
Li2 O1 Li1 142.93(17) 2 . ?
Li2 O1 Li1 77.08(15) . . ?
C14 O2 Li2 156.09(18) . . ?
C14 O2 Li1 109.89(15) . . ?
Li2 O2 Li1 83.41(16) . . ?
C16 O3 C17 111.0(2) . . ?
C16 O3 Li1 110.47(16) . . ?
C17 O3 Li1 125.7(2) . . ?
O1 C1 C6 118.43(17) . . ?
O1 C1 C2 122.43(18) . . ?
C6 C1 C2 119.14(18) . . ?
O1 C1 Li1 50.57(11) . . ?
C6 C1 Li1 89.39(14) . . ?
C2 C1 Li1 130.35(16) . . ?
O1 C1 Li2 45.11(11) . 2 ?
C6 C1 Li2 107.83(15) . 2 ?
C2 C1 Li2 113.60(15) . 2 ?
Li1 C1 Li2 91.43(13) . 2 ?
C3 C2 C1 117.6(2) . . ?
C3 C2 C22 120.65(19) . . ?
C1 C2 C22 121.77(18) . . ?
C4 C3 C2 124.4(2) . . ?
C4 C3 H3A 117.8 . . ?
C2 C3 H3A 117.8 . . ?
C5 C4 C3 116.3(2) . . ?
C5 C4 C18 121.4(2) . . ?
C3 C4 C18 122.4(2) . . ?
C4 C5 C6 122.5(2) . . ?
C4 C5 H5A 118.8 . . ?
C6 C5 H5A 118.8 . . ?
C5 C6 C1 120.12(19) . . ?
C5 C6 C7 120.13(19) . . ?
C1 C6 C7 119.74(18) . . ?
N C7 C6 113.50(16) . . ?
N C7 H7A 108.9 . . ?
C6 C7 H7A 108.9 . . ?
N C7 H7B 108.9 . . ?
C6 C7 H7B 108.9 . . ?
H7A C7 H7B 107.7 . . ?
N C8 C9 113.82(16) . . ?
N C8 H8A 108.8 . . ?
C9 C8 H8A 108.8 . . ?
N C8 H8B 108.8 . . ?
C9 C8 H8B 108.8 . . ?
H8A C8 H8B 107.7 . . ?
C10 C9 C14 120.72(18) . . ?
C10 C9 C8 120.19(18) . . ?
C14 C9 C8 118.99(17) . . ?
C9 C10 C11 122.05(19) . . ?
C9 C10 H10A 119.0 . . ?
C11 C10 H10A 119.0 . . ?
C12 C11 C10 116.02(19) . . ?
C12 C11 C26 121.0(2) . . ?
C10 C11 C26 122.9(2) . . ?
C13 C12 C11 125.1(2) . . ?
C13 C12 H12A 117.5 . . ?
C11 C12 H12A 117.5 . . ?
C12 C13 C14 117.78(19) . . ?
C12 C13 C30 121.77(19) . . ?
C14 C13 C30 120.40(18) . . ?
O2 C14 C9 119.43(17) . . ?
O2 C14 C13 122.26(18) . . ?
C9 C14 C13 118.31(17) . . ?
O2 C14 Li1 42.08(11) . . ?
C9 C14 Li1 90.43(14) . . ?
C13 C14 Li1 138.09(16) . . ?
N C15 C16 112.08(19) . . ?
N C15 Li1 43.73(12) . . ?
C16 C15 Li1 75.26(15) . . ?
N C15 H15A 109.2 . . ?
C16 C15 H15A 109.2 . . ?
Li1 C15 H15A 101.3 . . ?
N C15 H15B 109.2 . . ?
C16 C15 H15B 109.2 . . ?
Li1 C15 H15B 146.5 . . ?
H15A C15 H15B 107.9 . . ?
O3 C16 C15 108.27(19) . . ?
O3 C16 H16A 110.0 . . ?
C15 C16 H16A 110.0 . . ?
O3 C16 H16B 110.0 . . ?
C15 C16 H16B 110.0 . . ?
H16A C16 H16B 108.4 . . ?
O3 C17 H17A 109.5 . . ?
O3 C17 H17B 109.5 . . ?
H17A C17 H17B 109.5 . . ?
O3 C17 H17C 109.5 . . ?
H17A C17 H17C 109.5 . . ?
H17B C17 H17C 109.5 . . ?
C20 C18 C21 111.7(3) . . ?
C20 C18 C4 109.3(3) . . ?
C21 C18 C4 112.6(2) . . ?
C20 C18 C19 109.6(4) . . ?
C21 C18 C19 104.9(3) . . ?
C4 C18 C19 108.6(2) . . ?
C18 C19 H19A 109.5 . . ?
C18 C19 H19B 109.5 . . ?
H19A C19 H19B 109.5 . . ?
C18 C19 H19C 109.5 . . ?
H19A C19 H19C 109.5 . . ?
H19B C19 H19C 109.5 . . ?
C18 C20 H20A 109.5 . . ?
C18 C20 H20B 109.5 . . ?
H20A C20 H20B 109.5 . . ?
C18 C20 H20C 109.5 . . ?
H20A C20 H20C 109.5 . . ?
H20B C20 H20C 109.5 . . ?
C18 C21 H21A 109.5 . . ?
C18 C21 H21B 109.5 . . ?
H21A C21 H21B 109.5 . . ?
C18 C21 H21C 109.5 . . ?
H21A C21 H21C 109.5 . . ?
H21B C21 H21C 109.5 . . ?
C25 C22 C24 110.2(2) . . ?
C25 C22 C2 110.36(19) . . ?
C24 C22 C2 110.61(19) . . ?
C25 C22 C23 106.8(2) . . ?
C24 C22 C23 106.8(2) . . ?
C2 C22 C23 112.0(2) . . ?
C22 C23 H23A 109.5 . . ?
C22 C23 H23B 109.5 . . ?
H23A C23 H23B 109.5 . . ?
C22 C23 H23C 109.5 . . ?
H23A C23 H23C 109.5 . . ?
H23B C23 H23C 109.5 . . ?
C22 C24 H24A 109.5 . . ?
C22 C24 H24B 109.5 . . ?
H24A C24 H24B 109.5 . . ?
C22 C24 H24C 109.5 . . ?
H24A C24 H24C 109.5 . . ?
H24B C24 H24C 109.5 . . ?
C22 C25 H25A 109.5 . . ?
C22 C25 H25B 109.5 . . ?
H25A C25 H25B 109.5 . . ?
C22 C25 H25C 109.5 . . ?
H25A C25 H25C 109.5 . . ?
H25B C25 H25C 109.5 . . ?
C29 C26 C27 108.7(3) . . ?
C29 C26 C28 107.0(3) . . ?
C27 C26 C28 107.9(3) . . ?
C29 C26 C11 109.9(2) . . ?
C27 C26 C11 111.3(2) . . ?
C28 C26 C11 111.8(2) . . ?
C26 C27 H27A 109.5 . . ?
C26 C27 H27B 109.5 . . ?
H27A C27 H27B 109.5 . . ?
C26 C27 H27C 109.5 . . ?
H27A C27 H27C 109.5 . . ?
H27B C27 H27C 109.5 . . ?
C26 C28 H28A 109.5 . . ?
C26 C28 H28B 109.5 . . ?
H28A C28 H28B 109.5 . . ?
C26 C28 H28C 109.5 . . ?
H28A C28 H28C 109.5 . . ?
H28B C28 H28C 109.5 . . ?
C26 C29 H29A 109.5 . . ?
C26 C29 H29B 109.5 . . ?
H29A C29 H29B 109.5 . . ?
C26 C29 H29C 109.5 . . ?
H29A C29 H29C 109.5 . . ?
H29B C29 H29C 109.5 . . ?
C32 C30 C33 109.8(2) . . ?
C32 C30 C31 106.7(2) . . ?
C33 C30 C31 107.4(2) . . ?
C32 C30 C13 109.32(19) . . ?
C33 C30 C13 111.2(2) . . ?
C31 C30 C13 112.2(2) . . ?
C30 C31 H31A 109.5 . . ?
C30 C31 H31B 109.5 . . ?
H31A C31 H31B 109.5 . . ?
C30 C31 H31C 109.5 . . ?
H31A C31 H31C 109.5 . . ?
H31B C31 H31C 109.5 . . ?
C30 C32 H32A 109.5 . . ?
C30 C32 H32B 109.5 . . ?
H32A C32 H32B 109.5 . . ?
C30 C32 H32C 109.5 . . ?
H32A C32 H32C 109.5 . . ?
H32B C32 H32C 109.5 . . ?
C30 C33 H33A 109.5 . . ?
C30 C33 H33B 109.5 . . ?
H33A C33 H33B 109.5 . . ?
C30 C33 H33C 109.5 . . ?
H33A C33 H33C 109.5 . . ?
H33B C33 H33C 109.5 . . ?
C35 C34 H34A 109.5 . . ?
C35 C34 H34B 109.5 . . ?
H34A C34 H34B 109.5 . . ?
C35 C34 H34C 109.5 . . ?
H34A C34 H34C 109.5 . . ?
H34B C34 H34C 109.5 . . ?
C36 C35 C34 109(2) . . ?
C36 C35 H35A 109.8 . . ?
C34 C35 H35A 109.8 . . ?
C36 C35 H35B 109.8 . . ?
C34 C35 H35B 109.8 . . ?
H35A C35 H35B 108.3 . . ?
C36 C36 C35 111(4) 5_556 . ?
C36 C36 H36A 109.4 5_556 . ?
C35 C36 H36A 109.4 . . ?
C36 C36 H36B 109.4 5_556 . ?
C35 C36 H36B 109.4 . . ?
H36A C36 H36B 108.0 . . ?
C38 C37 H37A 109.5 . . ?
C38 C37 H37B 109.5 . . ?
H37A C37 H37B 109.5 . . ?
C38 C37 H37C 109.5 . . ?
H37A C37 H37C 109.5 . . ?
H37B C37 H37C 109.5 . . ?
C39 C38 C37 173(3) . . ?
C39 C38 H38A 92.1 . . ?
C37 C38 H38A 92.1 . . ?
C39 C38 H38B 92.1 . . ?
C37 C38 H38B 92.1 . . ?
H38A C38 H38B 103.0 . . ?
C40 C39 C38 165(3) . . ?
C40 C39 H39A 94.6 . . ?
C38 C39 H39A 94.6 . . ?
C40 C39 H39B 94.6 . . ?
C38 C39 H39B 94.6 . . ?
H39A C39 H39B 103.2 . . ?
C39 C40 C41 160(2) . . ?
C39 C40 H40A 96.1 . . ?
C41 C40 H40A 96.1 . . ?
C39 C40 H40B 96.1 . . ?
C41 C40 H40B 96.1 . . ?
H40A C40 H40B 103.4 . . ?
C40 C41 H41A 109.5 . . ?
C40 C41 H41B 109.5 . . ?
H41A C41 H41B 109.5 . . ?
C40 C41 H41C 109.5 . . ?
H41A C41 H41C 109.5 . . ?
H41B C41 H41C 109.5 . . ?

loop_
_geom_bond_atom_site_label_1
_geom_bond_atom_site_label_2
_geom_bond_distance
_geom_bond_site_symmetry_2
_geom_bond_publ_flag
Li1 O2 1.895(4) . ?
Li1 O3 1.978(4) . ?
Li1 O1 1.987(3) . ?
Li1 N 2.002(4) . ?
Li1 Li2 2.444(5) . ?
Li1 C1 2.550(4) . ?
Li1 C14 2.658(4) . ?
Li1 C15 2.786(4) . ?
Li2 O2 1.777(4) . ?
Li2 O1 1.894(4) 2 ?
Li2 O1 1.936(4) . ?
Li2 Li2 2.403(7) 2 ?
Li2 C1 2.590(4) 2 ?
N C15 1.469(3) . ?
N C7 1.471(3) . ?
N C8 1.485(2) . ?
O1 C1 1.359(2) . ?
O1 Li2 1.894(4) 2 ?
O2 C14 1.328(2) . ?
O3 C16 1.421(3) . ?
O3 C17 1.429(3) . ?
C1 C6 1.407(3) . ?
C1 C2 1.409(3) . ?
C1 Li2 2.590(4) 2 ?
C2 C3 1.397(3) . ?
C2 C22 1.537(3) . ?
C3 C4 1.385(3) . ?
C3 H3A 0.9300 . ?
C4 C5 1.383(3) . ?
C4 C18 1.528(3) . ?
C5 C6 1.385(3) . ?
C5 H5A 0.9300 . ?
C6 C7 1.519(3) . ?
C7 H7A 0.9700 . ?
C7 H7B 0.9700 . ?
C8 C9 1.516(3) . ?
C8 H8A 0.9700 . ?
C8 H8B 0.9700 . ?
C9 C10 1.389(3) . ?
C9 C14 1.412(3) . ?
C10 C11 1.390(3) . ?
C10 H10A 0.9300 . ?
C11 C12 1.387(3) . ?
C11 C26 1.535(3) . ?
C12 C13 1.386(3) . ?
C12 H12A 0.9300 . ?
C13 C14 1.420(3) . ?
C13 C30 1.542(3) . ?
C15 C16 1.507(3) . ?
C15 H15A 0.9700 . ?
C15 H15B 0.9700 . ?
C16 H16A 0.9700 . ?
C16 H16B 0.9700 . ?
C17 H17A 0.9600 . ?
C17 H17B 0.9600 . ?
C17 H17C 0.9600 . ?
C18 C20 1.500(5) . ?
C18 C21 1.523(4) . ?
C18 C19 1.544(5) . ?
C19 H19A 0.9600 . ?
C19 H19B 0.9600 . ?
C19 H19C 0.9600 . ?
C20 H20A 0.9600 . ?
C20 H20B 0.9600 . ?
C20 H20C 0.9600 . ?
C21 H21A 0.9600 . ?
C21 H21B 0.9600 . ?
C21 H21C 0.9600 . ?
C22 C25 1.530(3) . ?
C22 C24 1.532(3) . ?
C22 C23 1.543(3) . ?
C23 H23A 0.9600 . ?
C23 H23B 0.9600 . ?
C23 H23C 0.9600 . ?
C24 H24A 0.9600 . ?
C24 H24B 0.9600 . ?
C24 H24C 0.9600 . ?
C25 H25A 0.9600 . ?
C25 H25B 0.9600 . ?
C25 H25C 0.9600 . ?
C26 C29 1.514(4) . ?
C26 C27 1.515(4) . ?
C26 C28 1.525(4) . ?
C27 H27A 0.9600 . ?
C27 H27B 0.9600 . ?
C27 H27C 0.9600 . ?
C28 H28A 0.9600 . ?
C28 H28B 0.9600 . ?
C28 H28C 0.9600 . ?
C29 H29A 0.9600 . ?
C29 H29B 0.9600 . ?
C29 H29C 0.9600 . ?
C30 C32 1.533(4) . ?
C30 C33 1.536(4) . ?
C30 C31 1.541(3) . ?
C31 H31A 0.9600 . ?
C31 H31B 0.9600 . ?
C31 H31C 0.9600 . ?
C32 H32A 0.9600 . ?
C32 H32B 0.9600 . ?
C32 H32C 0.9600 . ?
C33 H33A 0.9600 . ?
C33 H33B 0.9600 . ?
C33 H33C 0.9600 . ?
C34 C35 1.68(5) . ?
C34 H34A 0.9600 . ?
C34 H34B 0.9600 . ?
C34 H34C 0.9600 . ?
C35 C36 1.38(5) . ?
C35 H35A 0.9700 . ?
C35 H35B 0.9700 . ?
C36 C36 1.26(4) 5_556 ?
C36 H36A 0.9700 . ?
C36 H36B 0.9700 . ?
C37 C38 1.67(3) . ?
C37 H37A 0.9600 . ?
C37 H37B 0.9600 . ?
C37 H37C 0.9600 . ?
C38 C39 1.60(3) . ?
C38 H38A 0.9700 . ?
C38 H38B 0.9700 . ?
C39 C40 1.27(3) . ?
C39 H39A 0.9700 . ?
C39 H39B 0.9700 . ?
C40 C41 1.43(2) . ?
C40 H40A 0.9700 . ?
C40 H40B 0.9700 . ?
C41 H41A 0.9600 . ?
C41 H41B 0.9600 . ?
C41 H41C 0.9600 . ?
